data_4038900
loop_
_publ_author_name
'Hupatz, Henrik'
'Gaedke, Marius'
'Schr\"oder, Hendrik V'
'Beerhues, Julia'
'Valkonen, Arto'
'Klautzsch, Fabian'
'M\"uller, Sebastian'
'Witte, Felix'
'Rissanen, Kari'
'Sarkar, Biprajit'
'Schalley, Christoph A.'

_publ_section_title
;
 Thermodynamic and electrochemical study of tailor-made crown ethers for
 redox-switchable (pseudo)rotaxanes
;
_journal_name_full 'Beilstein Journal of Organic Chemistry'
_journal_page_first 2576
_journal_page_last 2588
_journal_paper_doi 10.3762/bjoc.16.209
_journal_volume 16
_journal_year 2020
_chemical_formula_sum 'C46 H46 N2 O12'
_chemical_formula_weight 818.85
_space_group_crystal_system monoclinic
_space_group_IT_number 4
_space_group_name_Hall 'P 2yb'
_space_group_name_H-M_alt 'P 1 21 1'
_atom_sites_solution_hydrogens geom
_audit_creation_method SHELXL-2017/1
_cell_angle_alpha 90
_cell_angle_beta 96.451(11)
_cell_angle_gamma 90
_cell_formula_units_Z 4
_cell_length_a 19.695(4)
_cell_length_b 9.1282(16)
_cell_length_c 21.618(4)
_cell_measurement_reflns_used 14307
_cell_measurement_temperature 100(2)
_cell_measurement_theta_max 80.034
_cell_measurement_theta_min 2.057
_cell_volume 3861.9(13)
_computing_cell_refinement 'APEX3 (Bruker, 2015)'
_computing_data_collection 'APEX3 (Bruker, 2015)'
_computing_data_reduction 'SAINT+ (Bruker, 2009)'
_computing_molecular_graphics 'Diamond 3D, Version 4.0 (Brandenburg, 2014)'
_computing_publication_material shelxle
_computing_structure_refinement 'SHELXL-2017/1 (Sheldrick, 2017)'
_computing_structure_solution 'SHELXT 2014/5 (Sheldrick, 2014)'
_diffrn_ambient_temperature 100(2)
_diffrn_measured_fraction_theta_full 1.000
_diffrn_measured_fraction_theta_max 0.995
_diffrn_measurement_device_type 'Bruker D8 Venture'
_diffrn_measurement_method 'omega + phi scans'
_diffrn_radiation_type CuK\a
_diffrn_radiation_wavelength 1.54178
_diffrn_reflns_av_R_equivalents 0.0897
_diffrn_reflns_av_unetI/netI 0.0435
_diffrn_reflns_Laue_measured_fraction_full 1.000
_diffrn_reflns_Laue_measured_fraction_max 0.995
_diffrn_reflns_limit_h_max 25
_diffrn_reflns_limit_h_min -25
_diffrn_reflns_limit_k_max 11
_diffrn_reflns_limit_k_min -11
_diffrn_reflns_limit_l_max 27
_diffrn_reflns_limit_l_min -27
_diffrn_reflns_number 125951
_diffrn_reflns_point_group_measured_fraction_full 1.000
_diffrn_reflns_point_group_measured_fraction_max 0.986
_diffrn_reflns_theta_full 67.679
_diffrn_reflns_theta_max 80.034
_diffrn_reflns_theta_min 2.057
_exptl_absorpt_coefficient_mu 0.845
_exptl_absorpt_correction_T_max 0.7265
_exptl_absorpt_correction_T_min 0.6543
_exptl_absorpt_correction_type multi-scan
_exptl_absorpt_process_details 'Blessing, 1995'
_exptl_crystal_colour orange
_exptl_crystal_density_diffrn 1.408
_exptl_crystal_description block
_exptl_crystal_F_000 1728
_exptl_crystal_size_max 0.31
_exptl_crystal_size_mid 0.09
_exptl_crystal_size_min 0.07
_refine_diff_density_max 0.663
_refine_diff_density_min -0.319
_refine_diff_density_rms 0.052
_refine_ls_abs_structure_details
;
 Flack x determined using 5777 quotients [(I+)-(I-)]/[(I+)+(I-)]
 (Parsons, Flack and Wagner, Acta Cryst. B69 (2013) 249-259).
;
_refine_ls_abs_structure_Flack -0.02(6)
_refine_ls_extinction_method none
_refine_ls_goodness_of_fit_ref 1.031
_refine_ls_hydrogen_treatment constr
_refine_ls_matrix_type full
_refine_ls_number_parameters 1103
_refine_ls_number_reflns 16640
_refine_ls_number_restraints 3
_refine_ls_restrained_S_all 1.033
_refine_ls_R_factor_all 0.0579
_refine_ls_R_factor_gt 0.0449
_refine_ls_shift/su_max 0.001
_refine_ls_shift/su_mean 0.000
_refine_ls_structure_factor_coef Fsqd
_refine_ls_weighting_details 'w=1/[\s^2^(Fo^2^)+(0.0472P)^2^+1.8102P] where P=(Fo^2^+2Fc^2^)/3'
_refine_ls_weighting_scheme calc
_refine_ls_wR_factor_gt 0.0998
_refine_ls_wR_factor_ref 0.1064
_reflns_Friedel_coverage 0.862
_reflns_Friedel_fraction_full 1.000
_reflns_Friedel_fraction_max 0.976
_reflns_number_gt 14307
_reflns_number_total 16640
_reflns_threshold_expression 'I > 2\s(I)'
_cod_data_source_file NDIC8.cif
_cod_data_source_block bip529_a
_cod_original_cell_volume 3861.8(13)
_cod_original_sg_symbol_H-M 'P 21'
_cod_database_code 4038900
_shelx_shelxl_version_number 2017/1
_shelx_space_group_comment
;
The symmetry employed for this shelxl refinement is uniquely defined
by the following loop, which should always be used as a source of
symmetry information in preference to the above space-group names.
They are only intended as comments.
;

loop_
_space_group_symop_operation_xyz
'x, y, z'
'-x, y+1/2, -z'

loop_
_atom_site_label
_atom_site_type_symbol
_atom_site_fract_x
_atom_site_fract_y
_atom_site_fract_z
_atom_site_U_iso_or_equiv
_atom_site_adp_type
_atom_site_occupancy
_atom_site_site_symmetry_order
_atom_site_calc_flag
_atom_site_refinement_flags_posn
_atom_site_refinement_flags_adp
_atom_site_refinement_flags_occupancy
_atom_site_disorder_assembly
_atom_site_disorder_group
O1 O 0.68765(11) 0.5255(3) -0.16534(11) 0.0224(5) Uani 1 1 d . . . . .
C1 C 0.66826(16) 0.7033(4) -0.24427(15) 0.0189(7) Uani 1 1 d . . . . .
N2 N 0.43736(13) 0.8269(3) 0.26756(12) 0.0148(5) Uani 1 1 d . . . . .
O2 O 0.72931(14) 0.2686(3) -0.03962(11) 0.0304(6) Uani 1 1 d . . . . .
C2 C 0.68925(17) 0.7902(4) -0.28944(15) 0.0188(7) Uani 1 1 d . . . . .
H2 H 0.657677 0.855055 -0.311735 0.023 Uiso 1 1 calc R U . . .
O3 O 0.68032(12) 0.4305(3) 0.06555(11) 0.0251(5) Uani 1 1 d . . . . .
N3 N 0.16568(14) 1.0084(3) 0.43795(13) 0.0229(6) Uani 1 1 d . . . . .
C3 C 0.75777(16) 0.7851(4) -0.30374(14) 0.0181(6) Uani 1 1 d . . . . .
O4 O 0.62899(11) 0.5484(3) 0.21689(10) 0.0186(5) Uani 1 1 d . . . . .
C4 C 0.78219(18) 0.8793(4) -0.34822(16) 0.0237(7) Uani 1 1 d . . . . .
H01G H 0.751818 0.946934 -0.370317 0.028 Uiso 1 1 calc R U . . .
O5 O 0.55564(13) 0.9520(3) 0.08787(11) 0.0244(5) Uani 1 1 d . . . . .
C5 C 0.84884(19) 0.8744(4) -0.35979(16) 0.0264(8) Uani 1 1 d . . . . .
H02Y H 0.864720 0.939805 -0.389162 0.032 Uiso 1 1 calc R U . . .
C6 C 0.89402(18) 0.7732(4) -0.32855(16) 0.0247(7) Uani 1 1 d . . . . .
H010 H 0.940219 0.770058 -0.337242 0.030 Uiso 1 1 calc R U . . .
O10 O 0.23440(13) 1.1666(3) 0.49691(12) 0.0331(6) Uani 1 1 d . . . . .
C7 C 0.87236(17) 0.6793(4) -0.28584(16) 0.0226(7) Uani 1 1 d . . . . .
H7 H 0.903275 0.610066 -0.265521 0.027 Uiso 1 1 calc R U . . .
O8 O 0.60359(11) 0.6976(3) -0.22696(11) 0.0224(5) Uani 1 1 d . . . . .
C8 C 0.80361(16) 0.6845(4) -0.27157(15) 0.0179(6) Uani 1 1 d . . . . .
O9 O 0.50541(12) 0.9904(3) 0.32518(11) 0.0224(5) Uani 1 1 d . . . . .
C9 C 0.78060(16) 0.5940(4) -0.22470(14) 0.0184(6) Uani 1 1 d . . . . .
H9 H 0.811098 0.525800 -0.203144 0.022 Uiso 1 1 calc R U . . .
C10 C 0.71498(16) 0.6042(4) -0.21039(14) 0.0180(6) Uani 1 1 d . . . . .
O12 O 0.36823(12) 0.6695(3) 0.20845(11) 0.0230(5) Uani 1 1 d . . . . .
C12 C 0.69142(18) 0.3758(4) -0.07674(16) 0.0262(8) Uani 1 1 d . . . . .
H01H H 0.679009 0.457247 -0.049924 0.031 Uiso 1 1 calc R U . . .
H01I H 0.648656 0.331612 -0.096941 0.031 Uiso 1 1 calc R U . . .
C13 C 0.76929(18) 0.3239(5) 0.01420(16) 0.0276(8) Uani 1 1 d . . . . .
H03E H 0.783340 0.425483 0.005791 0.033 Uiso 1 1 calc R U . . .
H03F H 0.811273 0.264089 0.022283 0.033 Uiso 1 1 calc R U . . .
C14 C 0.73263(18) 0.3237(4) 0.07145(16) 0.0256(8) Uani 1 1 d . . . . .
H01J H 0.712594 0.225752 0.077051 0.031 Uiso 1 1 calc R U . . .
H01M H 0.765350 0.345205 0.108522 0.031 Uiso 1 1 calc R U . . .
C15 C 0.63916(17) 0.4293(4) 0.11559(15) 0.0223(7) Uani 1 1 d . . . . .
H02I H 0.628576 0.326708 0.125933 0.027 Uiso 1 1 calc R U . . .
H02J H 0.595472 0.480101 0.102607 0.027 Uiso 1 1 calc R U . . .
C16 C 0.67541(16) 0.5045(4) 0.17325(15) 0.0208(7) Uani 1 1 d . . . . .
H02T H 0.709896 0.436809 0.194228 0.025 Uiso 1 1 calc R U . . .
H02U H 0.699769 0.592110 0.160125 0.025 Uiso 1 1 calc R U . . .
C17 C 0.58716(16) 0.6649(4) 0.20161(14) 0.0167(6) Uani 1 1 d . . . . .
C18 C 0.59097(16) 0.7555(4) 0.15077(14) 0.0171(6) Uani 1 1 d . . . . .
H18 H 0.625195 0.739209 0.123869 0.021 Uiso 1 1 calc R U . . .
C19 C 0.54483(16) 0.8702(4) 0.13893(14) 0.0174(6) Uani 1 1 d . . . . .
C28 C 0.49127(16) 0.8035(4) 0.22761(14) 0.0160(6) Uani 1 1 d . . . . .
C20 C 0.5040(2) 1.0541(4) 0.06439(16) 0.0296(8) Uani 1 1 d . . . . .
H03C H 0.499040 1.132090 0.095385 0.036 Uiso 1 1 calc R U . . .
H03D H 0.459538 1.003925 0.054901 0.036 Uiso 1 1 calc R U . . .
C21 C 0.5271(2) 1.1185(5) 0.00588(18) 0.0355(9) Uani 1 1 d . . . . .
H21A H 0.494503 1.194378 -0.011503 0.043 Uiso 0.82(2) 1 calc R U P A 1
H22A H 0.572751 1.164122 0.015126 0.043 Uiso 0.82(2) 1 calc R U P A 1
H21B H 0.513343 1.222823 0.004611 0.043 Uiso 0.18(2) 1 calc R U P A 2
H22B H 0.577722 1.116872 0.011239 0.043 Uiso 0.18(2) 1 calc R U P A 2
C023 C 0.35049(17) 1.0862(4) 0.43901(15) 0.0198(7) Uani 1 1 d . . . . .
H023 H 0.357981 1.150942 0.473514 0.024 Uiso 1 1 calc R U . . .
C23 C 0.56902(17) 0.9143(5) -0.13106(16) 0.0279(8) Uani 1 1 d D . . . .
H25A H 0.604114 0.932894 -0.159499 0.034 Uiso 0.794(12) 1 calc R U P B 1
H26A H 0.580697 0.821356 -0.108768 0.034 Uiso 0.794(12) 1 calc R U P B 1
H25B H 0.574035 0.958158 -0.172181 0.034 Uiso 0.206(12) 1 calc R U P B 2
H26B H 0.610165 0.853729 -0.119402 0.034 Uiso 0.206(12) 1 calc R U P B 2
C22 C 0.5696(2) 1.0333(5) -0.0862(2) 0.0356(9) Uani 1 1 d . . . . .
H23A H 0.617209 1.052842 -0.068114 0.043 Uiso 0.82(2) 1 calc R U P A 1
H24A H 0.551516 1.123462 -0.107560 0.043 Uiso 0.82(2) 1 calc R U P A 1
H23B H 0.576718 1.124228 -0.109640 0.043 Uiso 0.18(2) 1 calc R U P A 2
H24B H 0.611458 1.019476 -0.056834 0.043 Uiso 0.18(2) 1 calc R U P A 2
C29 C 0.45063(16) 0.9295(3) 0.31600(14) 0.0161(6) Uani 1 1 d . . . . .
C24 C 0.49585(17) 0.8029(4) -0.21557(17) 0.0248(7) Uani 1 1 d . . . . .
H27A H 0.453304 0.828017 -0.242324 0.030 Uiso 0.794(12) 1 calc R U P B 1
H28A H 0.490188 0.703183 -0.198922 0.030 Uiso 0.794(12) 1 calc R U P B 1
H27B H 0.471006 0.708802 -0.221502 0.030 Uiso 0.206(12) 1 calc R U P B 2
H28B H 0.463779 0.881702 -0.231030 0.030 Uiso 0.206(12) 1 calc R U P B 2
C25 C 0.55418(17) 0.8012(4) -0.25508(17) 0.0248(7) Uani 1 1 d . . . . .
H02E H 0.537802 0.771035 -0.298177 0.030 Uiso 1 1 calc R U . . .
H02F H 0.574855 0.899841 -0.256331 0.030 Uiso 1 1 calc R U . . .
C26 C 0.53678(16) 0.6911(4) 0.24153(14) 0.0168(6) Uani 1 1 d . . . . .
H26 H 0.534288 0.632162 0.277426 0.020 Uiso 1 1 calc R U . . .
C27 C 0.49318(16) 0.8950(4) 0.17630(14) 0.0177(6) Uani 1 1 d . . . . .
H27 H 0.460583 0.970946 0.167310 0.021 Uiso 1 1 calc R U . . .
C11 C 0.73309(17) 0.4349(4) -0.12620(15) 0.0237(7) Uani 1 1 d . . . . .
H02K H 0.772476 0.492493 -0.106887 0.028 Uiso 1 1 calc R U . . .
H02L H 0.750388 0.353595 -0.150402 0.028 Uiso 1 1 calc R U . . .
O11 O 0.10091(12) 0.8255(3) 0.39067(12) 0.0288(6) Uani 1 1 d . . . . .
C39 C 0.21250(16) 0.8527(3) 0.36081(14) 0.0165(6) Uani 1 1 d . . . . .
C38 C 0.15504(16) 0.8900(4) 0.39669(15) 0.0195(7) Uani 1 1 d . . . . .
C30 C 0.39435(15) 0.9578(3) 0.35446(14) 0.0151(6) Uani 1 1 d . . . . .
C33 C 0.22851(17) 1.0725(4) 0.45661(15) 0.0224(7) Uani 1 1 d . . . . .
C32 C 0.28718(16) 1.0255(4) 0.42374(14) 0.0185(6) Uani 1 1 d . . . . .
C31 C 0.40417(16) 1.0534(4) 0.40401(14) 0.0182(6) Uani 1 1 d . . . . .
H31 H 0.447669 1.097317 0.414491 0.022 Uiso 1 1 calc R U . . .
C34 C 0.10580(17) 1.0725(4) 0.46328(16) 0.0262(8) Uani 1 1 d . . . . .
H03K H 0.064444 1.050886 0.434304 0.031 Uiso 1 1 calc R U . . .
H03L H 0.111302 1.180288 0.465174 0.031 Uiso 1 1 calc R U . . .
C36 C 0.0359(2) 1.0954(5) 0.55216(18) 0.0386(10) Uani 1 1 d . . . . .
H03W H 0.045480 1.201841 0.554145 0.046 Uiso 1 1 calc R U . . .
H03X H -0.006093 1.080203 0.523168 0.046 Uiso 1 1 calc R U . . .
C35 C 0.0949(2) 1.0175(5) 0.52691(18) 0.0342(9) Uani 1 1 d . . . . .
H03U H 0.137123 1.032876 0.555635 0.041 Uiso 1 1 calc R U . . .
H03V H 0.085527 0.910925 0.524758 0.041 Uiso 1 1 calc R U . . .
C37 C 0.0238(2) 1.0420(6) 0.61594(19) 0.0438(11) Uani 1 1 d . . . . .
H03Y H -0.017483 1.088388 0.628380 0.066 Uiso 1 1 calc R U . . .
H03Z H 0.063059 1.067515 0.645915 0.066 Uiso 1 1 calc R U . . .
H01U H 0.017794 0.935416 0.615019 0.066 Uiso 1 1 calc R U . . .
C40 C 0.20385(16) 0.7500(4) 0.31424(14) 0.0166(6) Uani 1 1 d . . . . .
H40 H 0.161190 0.701360 0.305683 0.020 Uiso 1 1 calc R U . . .
C41 C 0.25761(16) 0.7164(4) 0.27913(15) 0.0180(6) Uani 1 1 d . . . . .
H41 H 0.251014 0.645383 0.246888 0.022 Uiso 1 1 calc R U . . .
C42 C 0.31971(16) 0.7855(3) 0.29111(14) 0.0144(6) Uani 1 1 d . . . . .
C43 C 0.37505(16) 0.7538(3) 0.25172(14) 0.0158(6) Uani 1 1 d . . . . .
C44 C 0.33030(15) 0.8887(3) 0.33985(13) 0.0146(6) Uani 1 1 d . . . . .
C45 C 0.27607(16) 0.9223(3) 0.37503(14) 0.0144(6) Uani 1 1 d . . . . .
C100 C -0.22387(16) 0.1168(3) 1.20681(14) 0.0154(6) Uani 1 1 d . . . . .
C101 C -0.28297(16) 0.0941(4) 1.23307(15) 0.0185(6) Uani 1 1 d . . . . .
H104 H -0.314659 0.022555 1.215870 0.022 Uiso 1 1 calc R U . . .
O101 O -0.12124(11) 0.2433(2) 1.19978(10) 0.0167(4) Uani 1 1 d . . . . .
C102 C -0.29748(16) 0.1759(4) 1.28551(14) 0.0164(6) Uani 1 1 d . . . . .
O102 O -0.05053(14) 0.3998(3) 1.11318(11) 0.0284(6) Uani 1 1 d . . . . .
N102 N 0.07412(13) 0.3652(3) 0.72519(11) 0.0147(5) Uani 1 1 d . . . . .
C103 C -0.35785(17) 0.1526(4) 1.31406(16) 0.0221(7) Uani 1 1 d . . . . .
H02D H -0.389800 0.080743 1.297626 0.026 Uiso 1 1 calc R U . . .
O103 O 0.00292(12) 0.6176(3) 1.04192(10) 0.0234(5) Uani 1 1 d . . . . .
N103 N 0.31915(14) 0.4742(3) 0.51590(13) 0.0218(6) Uani 1 1 d . . . . .
C104 C -0.37069(18) 0.2323(4) 1.36500(16) 0.0243(7) Uani 1 1 d . . . . .
H02X H -0.411367 0.215037 1.383688 0.029 Uiso 1 1 calc R U . . .
O104 O -0.02040(12) 0.5273(3) 0.91166(11) 0.0247(5) Uani 1 1 d . . . . .
C105 C -0.32404(18) 0.3400(4) 1.39008(16) 0.0251(7) Uani 1 1 d . . . . .
H02Z H -0.333510 0.395528 1.425277 0.030 Uiso 1 1 calc R U . . .
O105 O -0.11388(11) 0.1121(3) 0.80219(10) 0.0193(5) Uani 1 1 d . . . . .
C106 C -0.26507(17) 0.3643(4) 1.36353(15) 0.0213(7) Uani 1 1 d . . . . .
H102 H -0.233686 0.436470 1.380708 0.026 Uiso 1 1 calc R U . . .
O106 O -0.18308(12) -0.1459(3) 0.90675(11) 0.0270(5) Uani 1 1 d . . . . .
C107 C -0.25031(16) 0.2835(3) 1.31103(14) 0.0164(6) Uani 1 1 d . . . . .
O107 O -0.20551(14) -0.1028(3) 1.03306(11) 0.0299(6) Uani 1 1 d . . . . .
C108 C -0.18972(15) 0.3077(4) 1.28223(14) 0.0156(6) Uani 1 1 d . . . . .
H101 H -0.157867 0.379838 1.298562 0.019 Uiso 1 1 calc R U . . .
O108 O -0.20354(11) 0.0414(2) 1.15745(10) 0.0182(5) Uani 1 1 d . . . . .
C109 C -0.17699(15) 0.2279(3) 1.23136(14) 0.0145(6) Uani 1 1 d . . . . .
O109 O 0.14261(12) 0.1937(2) 0.77690(10) 0.0203(5) Uani 1 1 d . . . . .
C110 C -0.07403(16) 0.3579(4) 1.22032(15) 0.0175(6) Uani 1 1 d . . . . .
H01A H -0.051169 0.335504 1.262403 0.021 Uiso 1 1 calc R U . . .
H01B H -0.098448 0.452316 1.222054 0.021 Uiso 1 1 calc R U . . .
O110 O 0.38775(12) 0.3030(3) 0.56683(11) 0.0270(5) Uani 1 1 d . . . . .
C111 C -0.02229(17) 0.3669(4) 1.17446(16) 0.0235(7) Uani 1 1 d . . . . .
H017 H 0.011730 0.443128 1.188554 0.028 Uiso 1 1 calc R U . . .
H018 H 0.002130 0.272145 1.174226 0.028 Uiso 1 1 calc R U . . .
O111 O 0.25234(13) 0.6502(3) 0.46649(11) 0.0318(6) Uani 1 1 d . . . . .
C112 C -0.08018(18) 0.5417(4) 1.10470(16) 0.0227(7) Uani 1 1 d . . . . .
H02O H -0.058932 0.609328 1.137060 0.027 Uiso 1 1 calc R U . . .
H02P H -0.129784 0.536689 1.108337 0.027 Uiso 1 1 calc R U . . .
O112 O 0.01179(12) 0.5538(3) 0.67982(11) 0.0250(5) Uani 1 1 d . . . . .
C113 C -0.06843(17) 0.5967(4) 1.04097(15) 0.0218(7) Uani 1 1 d . . . . .
H02M H -0.085023 0.524169 1.008708 0.026 Uiso 1 1 calc R U . . .
H02N H -0.093015 0.690131 1.031772 0.026 Uiso 1 1 calc R U . . .
C114 C 0.02467(19) 0.6914(4) 0.99005(15) 0.0239(7) Uani 1 1 d . . . . .
H013 H 0.065040 0.752282 1.004197 0.029 Uiso 1 1 calc R U . . .
H014 H -0.012206 0.757648 0.972138 0.029 Uiso 1 1 calc R U . . .
C115 C 0.04283(17) 0.5877(4) 0.94021(15) 0.0203(7) Uani 1 1 d . . . . .
H02G H 0.066656 0.640623 0.909005 0.024 Uiso 1 1 calc R U . . .
H02H H 0.073130 0.508809 0.958679 0.024 Uiso 1 1 calc R U . . .
C116 C -0.01763(16) 0.4355(3) 0.86222(14) 0.0169(6) Uani 1 1 d . . . . .
C117 C -0.06821(16) 0.3287(4) 0.85575(14) 0.0173(6) Uani 1 1 d . . . . .
H11 H -0.101361 0.324138 0.884397 0.021 Uiso 1 1 calc R U . . .
C118 C -0.07003(16) 0.2293(4) 0.80750(14) 0.0168(6) Uani 1 1 d . . . . .
C119 C -0.14050(17) 0.0685(4) 0.85917(15) 0.0210(7) Uani 1 1 d . . . . .
H02A H -0.177268 0.136140 0.868548 0.025 Uiso 1 1 calc R U . . .
H02B H -0.103765 0.070744 0.894406 0.025 Uiso 1 1 calc R U . . .
C120 C -0.16819(18) -0.0851(4) 0.84964(16) 0.0235(7) Uani 1 1 d . . . . .
H02Q H -0.210238 -0.083092 0.819892 0.028 Uiso 1 1 calc R U . . .
H02R H -0.134116 -0.147157 0.831693 0.028 Uiso 1 1 calc R U . . .
C121 C -0.24540(19) -0.0967(5) 0.92503(16) 0.0291(8) Uani 1 1 d . . . . .
H03A H -0.283415 -0.125051 0.893397 0.035 Uiso 1 1 calc R U . . .
H03B H -0.244931 0.011431 0.928545 0.035 Uiso 1 1 calc R U . . .
C122 C -0.25583(19) -0.1642(5) 0.98710(16) 0.0296(8) Uani 1 1 d . . . . .
H03I H -0.302356 -0.142134 0.997731 0.035 Uiso 1 1 calc R U . . .
H03J H -0.250420 -0.271863 0.985366 0.035 Uiso 1 1 calc R U . . .
C123 C -0.20661(19) -0.1670(4) 1.09176(16) 0.0265(8) Uani 1 1 d . . . . .
H015 H -0.159015 -0.179231 1.111247 0.032 Uiso 1 1 calc R U . . .
H016 H -0.227273 -0.265651 1.086394 0.032 Uiso 1 1 calc R U . . .
C124 C -0.24578(17) -0.0795(4) 1.13497(15) 0.0210(7) Uani 1 1 d . . . . .
H01C H -0.289131 -0.043425 1.112499 0.025 Uiso 1 1 calc R U . . .
H01D H -0.256682 -0.141271 1.170184 0.025 Uiso 1 1 calc R U . . .
C125 C -0.02437(16) 0.2408(4) 0.76256(14) 0.0169(6) Uani 1 1 d . . . . .
H121 H -0.027010 0.176254 0.727919 0.020 Uiso 1 1 calc R U . . .
C126 C 0.03058(16) 0.4464(3) 0.82031(14) 0.0175(6) Uani 1 1 d . . . . .
H122 H 0.066153 0.517130 0.825502 0.021 Uiso 1 1 calc R U . . .
C127 C 0.02460(15) 0.3494(3) 0.77038(14) 0.0152(6) Uani 1 1 d . . . . .
C128 C 0.13374(16) 0.2808(3) 0.73410(14) 0.0155(6) Uani 1 1 d . . . . .
C129 C 0.18495(15) 0.3047(3) 0.69004(14) 0.0151(6) Uani 1 1 d . . . . .
C130 C 0.24494(16) 0.2259(4) 0.69554(15) 0.0188(7) Uani 1 1 d . . . . .
H134 H 0.252949 0.154396 0.727454 0.023 Uiso 1 1 calc R U . . .
C131 C 0.29442(16) 0.2497(4) 0.65474(15) 0.0193(7) Uani 1 1 d . . . . .
H133 H 0.335815 0.195338 0.659615 0.023 Uiso 1 1 calc R U . . .
C132 C 0.28333(16) 0.3509(3) 0.60790(15) 0.0170(6) Uani 1 1 d . . . . .
C133 C 0.33454(16) 0.3712(4) 0.56331(15) 0.0206(7) Uani 1 1 d . . . . .
C134 C 0.36770(18) 0.4910(4) 0.46909(16) 0.0274(8) Uani 1 1 d . . . . .
H03G H 0.341637 0.510020 0.428000 0.033 Uiso 1 1 calc R U . . .
H03H H 0.392800 0.397741 0.466047 0.033 Uiso 1 1 calc R U . . .
C135 C 0.41862(18) 0.6129(4) 0.48362(18) 0.0288(8) Uani 1 1 d . . . . .
H03M H 0.447127 0.591470 0.523273 0.035 Uiso 1 1 calc R U . . .
H03N H 0.394010 0.705919 0.488715 0.035 Uiso 1 1 calc R U . . .
C136 C 0.4647(2) 0.6296(5) 0.4312(2) 0.0357(9) Uani 1 1 d . . . . .
H03O H 0.435479 0.648129 0.391654 0.043 Uiso 1 1 calc R U . . .
H03P H 0.494263 0.716491 0.440078 0.043 Uiso 1 1 calc R U . . .
C137 C 0.50945(19) 0.4982(4) 0.42272(18) 0.0305(8) Uani 1 1 d . . . . .
H01O H 0.481067 0.416812 0.405155 0.046 Uiso 1 1 calc R U . . .
H01P H 0.533164 0.468994 0.463123 0.046 Uiso 1 1 calc R U . . .
H01T H 0.543121 0.523534 0.394367 0.046 Uiso 1 1 calc R U . . .
C138 C 0.26062(17) 0.5602(4) 0.50809(15) 0.0224(7) Uani 1 1 d . . . . .
C139 C 0.20923(16) 0.5362(4) 0.55221(14) 0.0174(6) Uani 1 1 d . . . . .
C140 C 0.14952(17) 0.6151(4) 0.54573(15) 0.0216(7) Uani 1 1 d . . . . .
H02C H 0.140844 0.683211 0.512548 0.026 Uiso 1 1 calc R U . . .
C141 C 0.10106(17) 0.5952(4) 0.58831(15) 0.0208(7) Uani 1 1 d . . . . .
H02S H 0.060304 0.651725 0.584358 0.025 Uiso 1 1 calc R U . . .
C142 C 0.11259(16) 0.4939(3) 0.63570(14) 0.0151(6) Uani 1 1 d . . . . .
C143 C 0.06184(16) 0.4770(4) 0.68077(14) 0.0169(6) Uani 1 1 d . . . . .
C144 C 0.17308(15) 0.4105(3) 0.64226(13) 0.0138(6) Uani 1 1 d . . . . .
C145 C 0.22214(16) 0.4325(3) 0.60064(14) 0.0151(6) Uani 1 1 d . . . . .
O6A O 0.5301(3) 0.9977(9) -0.03883(16) 0.0252(17) Uani 0.82(2) 1 d . . P A 1
O6B O 0.5094(12) 1.069(4) -0.0441(7) 0.021(6) Uani 0.18(2) 1 d . . P A 2
O7A O 0.50420(15) 0.9006(5) -0.16625(17) 0.0214(12) Uani 0.794(12) 1 d . . P B 1
O7B O 0.5178(6) 0.8287(16) -0.1379(7) 0.021(4) Uani 0.206(12) 1 d D . P B 2

loop_
_atom_site_aniso_label
_atom_site_aniso_U_11
_atom_site_aniso_U_22
_atom_site_aniso_U_33
_atom_site_aniso_U_23
_atom_site_aniso_U_13
_atom_site_aniso_U_12
O1 0.0179(11) 0.0265(13) 0.0233(12) 0.0055(10) 0.0036(9) 0.0062(10)
C1 0.0162(15) 0.0187(16) 0.0218(16) -0.0067(13) 0.0015(13) 0.0026(12)
N2 0.0135(12) 0.0174(13) 0.0146(12) -0.0028(10) 0.0061(10) -0.0025(10)
O2 0.0376(15) 0.0328(15) 0.0209(12) 0.0030(11) 0.0029(11) 0.0101(12)
C2 0.0172(15) 0.0171(15) 0.0206(16) -0.0049(13) -0.0038(12) 0.0046(12)
O3 0.0252(13) 0.0279(13) 0.0232(12) 0.0018(10) 0.0073(10) 0.0071(10)
N3 0.0168(13) 0.0317(16) 0.0208(14) -0.0044(12) 0.0055(11) 0.0000(12)
C3 0.0190(16) 0.0179(16) 0.0167(15) -0.0058(12) -0.0007(12) 0.0025(12)
O4 0.0162(11) 0.0225(12) 0.0178(11) -0.0008(9) 0.0045(9) 0.0023(9)
C4 0.0253(18) 0.0236(17) 0.0219(16) -0.0005(14) 0.0015(13) 0.0071(14)
O5 0.0281(13) 0.0249(13) 0.0222(12) 0.0062(10) 0.0116(10) 0.0049(10)
C5 0.0293(19) 0.0260(18) 0.0247(18) 0.0029(15) 0.0068(14) 0.0046(15)
C6 0.0213(17) 0.0256(18) 0.0278(18) -0.0016(14) 0.0055(14) 0.0038(14)
O10 0.0270(14) 0.0415(16) 0.0321(14) -0.0190(13) 0.0085(11) -0.0006(12)
C7 0.0208(17) 0.0227(17) 0.0243(17) -0.0020(14) 0.0033(13) 0.0043(14)
O8 0.0159(11) 0.0213(12) 0.0299(13) 0.0015(10) 0.0025(10) 0.0053(9)
C8 0.0177(15) 0.0176(15) 0.0180(15) -0.0058(12) -0.0002(12) 0.0019(12)
O9 0.0181(12) 0.0279(13) 0.0218(12) -0.0060(10) 0.0049(9) -0.0084(10)
C9 0.0179(15) 0.0182(16) 0.0181(15) -0.0045(13) -0.0020(12) 0.0045(12)
C10 0.0207(16) 0.0196(16) 0.0138(14) -0.0025(12) 0.0023(12) 0.0023(13)
O12 0.0195(12) 0.0264(13) 0.0240(12) -0.0100(10) 0.0059(9) -0.0048(10)
C12 0.0231(17) 0.033(2) 0.0220(17) 0.0034(15) 0.0013(14) 0.0068(15)
C13 0.0189(17) 0.042(2) 0.0217(17) 0.0020(16) 0.0039(13) 0.0087(16)
C14 0.0244(18) 0.0308(19) 0.0217(17) 0.0054(15) 0.0023(14) 0.0090(15)
C15 0.0209(17) 0.0243(17) 0.0227(17) -0.0028(14) 0.0075(13) 0.0017(14)
C16 0.0175(16) 0.0214(17) 0.0242(17) 0.0016(14) 0.0054(13) 0.0019(13)
C17 0.0144(14) 0.0180(16) 0.0173(15) -0.0021(12) 0.0001(12) -0.0033(12)
C18 0.0142(15) 0.0218(16) 0.0166(15) -0.0043(13) 0.0072(12) -0.0040(12)
C19 0.0202(15) 0.0183(16) 0.0144(14) 0.0004(12) 0.0054(12) -0.0047(13)
C28 0.0147(15) 0.0192(15) 0.0148(14) -0.0040(12) 0.0046(12) -0.0059(12)
C20 0.037(2) 0.034(2) 0.0198(17) 0.0082(15) 0.0096(15) 0.0072(17)
C21 0.042(2) 0.040(2) 0.025(2) 0.0086(17) 0.0056(17) -0.0025(19)
C023 0.0227(17) 0.0216(17) 0.0152(15) -0.0029(13) 0.0021(12) -0.0003(13)
C23 0.0181(17) 0.043(2) 0.0215(17) 0.0101(16) -0.0027(13) -0.0047(16)
C22 0.0229(18) 0.035(2) 0.049(2) -0.0082(19) 0.0044(17) -0.0010(17)
C29 0.0172(15) 0.0167(15) 0.0144(14) 0.0013(12) 0.0018(12) -0.0002(12)
C24 0.0162(16) 0.0217(17) 0.0365(19) -0.0040(15) 0.0028(14) 0.0012(13)
C25 0.0197(17) 0.0186(17) 0.0360(19) 0.0031(15) 0.0028(14) 0.0071(13)
C26 0.0168(15) 0.0187(15) 0.0153(15) 0.0000(12) 0.0035(12) -0.0035(12)
C27 0.0175(15) 0.0180(15) 0.0176(15) -0.0016(12) 0.0027(12) 0.0000(12)
C11 0.0204(16) 0.0322(19) 0.0183(16) 0.0042(14) 0.0019(13) 0.0082(14)
O11 0.0183(12) 0.0389(15) 0.0306(13) -0.0077(12) 0.0089(10) -0.0040(11)
C39 0.0153(15) 0.0180(16) 0.0165(15) 0.0032(12) 0.0027(12) 0.0012(12)
C38 0.0149(15) 0.0256(17) 0.0183(15) -0.0007(13) 0.0025(12) 0.0016(13)
C30 0.0139(15) 0.0171(15) 0.0143(14) 0.0012(12) 0.0010(12) 0.0003(12)
C33 0.0193(17) 0.0283(19) 0.0199(16) -0.0036(14) 0.0033(13) 0.0000(14)
C32 0.0194(16) 0.0212(16) 0.0150(15) -0.0007(13) 0.0021(12) 0.0024(13)
C31 0.0158(15) 0.0204(16) 0.0178(15) 0.0000(13) -0.0007(12) -0.0030(13)
C34 0.0212(17) 0.035(2) 0.0229(17) -0.0007(15) 0.0049(14) 0.0066(15)
C36 0.029(2) 0.061(3) 0.0263(19) -0.0034(19) 0.0067(16) 0.014(2)
C35 0.034(2) 0.040(2) 0.031(2) 0.0065(17) 0.0133(16) 0.0110(18)
C37 0.043(2) 0.057(3) 0.034(2) -0.006(2) 0.0170(19) 0.006(2)
C40 0.0135(14) 0.0198(16) 0.0166(15) 0.0010(13) 0.0018(12) -0.0030(12)
C41 0.0183(15) 0.0174(16) 0.0179(15) -0.0019(12) 0.0000(12) -0.0018(12)
C42 0.0139(15) 0.0137(14) 0.0161(14) 0.0013(12) 0.0037(11) -0.0005(11)
C43 0.0153(15) 0.0164(15) 0.0160(15) 0.0001(12) 0.0028(12) 0.0003(12)
C44 0.0158(15) 0.0153(15) 0.0127(14) 0.0031(12) 0.0019(11) -0.0007(12)
C45 0.0156(14) 0.0151(15) 0.0125(14) 0.0014(12) 0.0013(11) 0.0006(12)
C100 0.0164(15) 0.0142(15) 0.0157(15) 0.0018(12) 0.0023(12) 0.0009(12)
C101 0.0162(15) 0.0168(15) 0.0218(16) 0.0021(13) -0.0002(12) -0.0020(12)
O101 0.0149(11) 0.0162(11) 0.0204(11) -0.0034(9) 0.0074(9) -0.0038(9)
C102 0.0140(14) 0.0190(16) 0.0163(14) 0.0047(12) 0.0015(12) 0.0001(12)
O102 0.0484(16) 0.0177(12) 0.0222(12) -0.0012(10) 0.0170(11) -0.0024(11)
N102 0.0167(13) 0.0157(13) 0.0126(12) 0.0010(10) 0.0057(10) 0.0015(10)
C103 0.0172(16) 0.0255(18) 0.0238(17) 0.0068(14) 0.0035(13) -0.0006(13)
O103 0.0224(12) 0.0329(14) 0.0151(11) 0.0037(10) 0.0035(9) -0.0072(10)
N103 0.0194(14) 0.0299(16) 0.0178(13) -0.0028(12) 0.0089(11) -0.0048(12)
C104 0.0202(17) 0.0311(19) 0.0235(17) 0.0090(15) 0.0106(13) 0.0045(14)
O104 0.0233(12) 0.0305(14) 0.0215(12) -0.0091(10) 0.0082(10) -0.0039(10)
C105 0.0239(17) 0.032(2) 0.0204(16) 0.0032(14) 0.0070(13) 0.0069(15)
O105 0.0180(11) 0.0226(12) 0.0176(11) 0.0004(9) 0.0037(9) -0.0041(9)
C106 0.0216(17) 0.0260(18) 0.0170(15) 0.0010(13) 0.0050(13) 0.0001(14)
O106 0.0254(13) 0.0305(14) 0.0255(12) 0.0046(11) 0.0048(10) -0.0012(11)
C107 0.0155(15) 0.0171(15) 0.0168(15) 0.0044(12) 0.0026(12) 0.0014(12)
O107 0.0365(15) 0.0297(14) 0.0233(12) -0.0025(11) 0.0022(11) -0.0107(12)
C108 0.0129(14) 0.0171(15) 0.0167(15) 0.0020(12) 0.0010(11) -0.0024(12)
O108 0.0186(11) 0.0159(11) 0.0209(11) -0.0042(9) 0.0053(9) -0.0027(9)
C109 0.0110(14) 0.0163(15) 0.0164(14) 0.0036(12) 0.0026(11) 0.0012(11)
O109 0.0226(12) 0.0194(12) 0.0190(11) 0.0046(9) 0.0036(9) 0.0020(9)
C110 0.0166(15) 0.0166(15) 0.0198(15) -0.0038(12) 0.0048(12) -0.0040(12)
O110 0.0180(12) 0.0332(14) 0.0313(13) -0.0048(11) 0.0099(10) 0.0033(10)
C111 0.0214(17) 0.0192(17) 0.0317(18) -0.0024(14) 0.0106(14) -0.0052(14)
O111 0.0271(13) 0.0461(17) 0.0233(13) 0.0141(12) 0.0082(10) -0.0027(12)
C112 0.0261(17) 0.0195(16) 0.0250(17) -0.0059(14) 0.0135(14) -0.0004(14)
O112 0.0220(12) 0.0305(13) 0.0242(12) 0.0094(11) 0.0102(10) 0.0122(10)
C113 0.0223(17) 0.0246(18) 0.0192(16) -0.0031(14) 0.0047(13) 0.0001(14)
C114 0.0313(19) 0.0240(18) 0.0181(16) -0.0020(14) 0.0100(14) -0.0116(15)
C115 0.0246(17) 0.0192(17) 0.0181(15) 0.0000(13) 0.0059(13) -0.0057(13)
C116 0.0184(15) 0.0177(15) 0.0147(14) -0.0013(12) 0.0029(12) 0.0010(12)
C117 0.0164(15) 0.0223(16) 0.0145(14) 0.0023(12) 0.0065(12) 0.0029(13)
C118 0.0134(14) 0.0193(16) 0.0174(15) 0.0042(12) 0.0006(12) 0.0010(12)
C119 0.0217(17) 0.0237(17) 0.0182(15) 0.0000(13) 0.0047(13) -0.0021(13)
C120 0.0239(17) 0.0246(18) 0.0232(17) 0.0010(14) 0.0076(13) -0.0025(14)
C121 0.0283(19) 0.040(2) 0.0195(17) 0.0006(16) 0.0052(14) 0.0009(16)
C122 0.0286(19) 0.038(2) 0.0226(18) 0.0003(16) 0.0027(15) -0.0034(16)
C123 0.0290(18) 0.0248(18) 0.0253(17) -0.0049(15) 0.0010(14) 0.0006(15)
C124 0.0209(17) 0.0204(17) 0.0211(16) -0.0039(13) -0.0002(13) -0.0033(13)
C125 0.0192(16) 0.0183(15) 0.0130(14) 0.0001(12) 0.0013(12) 0.0019(13)
C126 0.0188(16) 0.0163(15) 0.0175(15) 0.0006(12) 0.0021(12) -0.0011(12)
C127 0.0152(14) 0.0161(15) 0.0152(14) 0.0032(12) 0.0059(12) 0.0025(12)
C128 0.0172(15) 0.0124(14) 0.0167(15) -0.0006(12) 0.0006(12) 0.0005(12)
C129 0.0150(15) 0.0137(14) 0.0166(15) -0.0024(12) 0.0018(12) 0.0004(12)
C130 0.0194(16) 0.0190(16) 0.0183(15) 0.0006(13) 0.0030(12) 0.0039(13)
C131 0.0146(15) 0.0206(16) 0.0224(16) -0.0036(13) 0.0013(12) 0.0044(13)
C132 0.0142(15) 0.0172(15) 0.0200(15) -0.0069(13) 0.0032(12) -0.0003(12)
C133 0.0177(16) 0.0231(17) 0.0221(16) -0.0078(14) 0.0068(13) -0.0024(13)
C134 0.0254(18) 0.036(2) 0.0224(17) -0.0046(15) 0.0107(14) -0.0084(16)
C135 0.0210(18) 0.0272(19) 0.039(2) -0.0064(16) 0.0088(15) -0.0030(15)
C136 0.0254(19) 0.031(2) 0.054(3) 0.0058(19) 0.0162(18) -0.0015(16)
C137 0.0255(18) 0.037(2) 0.0311(19) -0.0009(17) 0.0108(15) 0.0012(16)
C138 0.0211(17) 0.0287(18) 0.0181(16) -0.0007(14) 0.0057(13) -0.0045(14)
C139 0.0186(15) 0.0214(16) 0.0128(14) 0.0002(12) 0.0040(12) -0.0049(13)
C140 0.0214(17) 0.0262(17) 0.0172(15) 0.0071(14) 0.0025(13) -0.0009(14)
C141 0.0188(16) 0.0251(17) 0.0187(16) 0.0038(14) 0.0026(13) 0.0055(13)
C142 0.0158(15) 0.0166(15) 0.0130(14) -0.0008(12) 0.0027(11) 0.0003(12)
C143 0.0176(16) 0.0190(16) 0.0143(14) 0.0020(12) 0.0026(12) 0.0008(12)
C144 0.0161(15) 0.0143(14) 0.0109(13) -0.0027(11) 0.0010(11) -0.0003(12)
C145 0.0149(14) 0.0151(15) 0.0151(14) -0.0034(12) 0.0012(11) -0.0015(12)
O6A 0.037(3) 0.023(3) 0.0156(15) 0.0017(15) 0.0028(14) -0.009(2)
O6B 0.035(9) 0.021(14) 0.009(7) 0.006(6) 0.005(6) 0.007(9)
O7A 0.0158(15) 0.028(2) 0.0196(19) -0.0034(18) -0.0004(12) 0.0030(13)
O7B 0.028(7) 0.018(8) 0.018(7) -0.004(6) 0.008(5) -0.001(6)

loop_
_atom_type_symbol
_atom_type_description
_atom_type_scat_dispersion_real
_atom_type_scat_dispersion_imag
_atom_type_scat_source
C C 0.0181 0.0091 'International Tables Vol C Tables 4.2.6.8 and 6.1.1.4'
H H 0.0000 0.0000 'International Tables Vol C Tables 4.2.6.8 and 6.1.1.4'
N N 0.0311 0.0180 'International Tables Vol C Tables 4.2.6.8 and 6.1.1.4'
O O 0.0492 0.0322 'International Tables Vol C Tables 4.2.6.8 and 6.1.1.4'

loop_
_geom_angle_atom_site_label_1
_geom_angle_atom_site_label_2
_geom_angle_atom_site_label_3
_geom_angle
_geom_angle_site_symmetry_1
_geom_angle_site_symmetry_3
_geom_angle_publ_flag
C10 O1 C11 117.2(3) . . ?
C2 C1 O8 125.9(3) . . ?
C2 C1 C10 120.4(3) . . ?
O8 C1 C10 113.6(3) . . ?
C43 N2 C29 125.6(3) . . ?
C43 N2 C28 117.4(2) . . ?
C29 N2 C28 116.8(2) . . ?
C13 O2 C12 115.1(3) . . ?
C1 C2 C3 120.8(3) . . ?
C1 C2 H2 119.6 . . ?
C3 C2 H2 119.6 . . ?
C14 O3 C15 113.4(3) . . ?
C33 N3 C38 125.1(3) . . ?
C33 N3 C34 116.7(3) . . ?
C38 N3 C34 118.2(3) . . ?
C4 C3 C8 118.8(3) . . ?
C4 C3 C2 122.2(3) . . ?
C8 C3 C2 119.0(3) . . ?
C17 O4 C16 117.9(2) . . ?
C5 C4 C3 120.8(3) . . ?
C5 C4 H01G 119.6 . . ?
C3 C4 H01G 119.6 . . ?
C19 O5 C20 118.2(3) . . ?
C4 C5 C6 120.3(3) . . ?
C4 C5 H02Y 119.8 . . ?
C6 C5 H02Y 119.8 . . ?
C7 C6 C5 120.7(3) . . ?
C7 C6 H010 119.6 . . ?
C5 C6 H010 119.6 . . ?
C6 C7 C8 120.2(3) . . ?
C6 C7 H7 119.9 . . ?
C8 C7 H7 119.9 . . ?
C1 O8 C25 117.7(3) . . ?
C3 C8 C9 119.4(3) . . ?
C3 C8 C7 119.0(3) . . ?
C9 C8 C7 121.5(3) . . ?
C10 C9 C8 120.5(3) . . ?
C10 C9 H9 119.7 . . ?
C8 C9 H9 119.7 . . ?
C9 C10 O1 125.7(3) . . ?
C9 C10 C1 119.8(3) . . ?
O1 C10 C1 114.5(3) . . ?
O2 C12 C11 110.5(3) . . ?
O2 C12 H01H 109.5 . . ?
C11 C12 H01H 109.5 . . ?
O2 C12 H01I 109.5 . . ?
C11 C12 H01I 109.5 . . ?
H01H C12 H01I 108.1 . . ?
O2 C13 C14 113.6(3) . . ?
O2 C13 H03E 108.8 . . ?
C14 C13 H03E 108.8 . . ?
O2 C13 H03F 108.8 . . ?
C14 C13 H03F 108.8 . . ?
H03E C13 H03F 107.7 . . ?
O3 C14 C13 109.7(3) . . ?
O3 C14 H01J 109.7 . . ?
C13 C14 H01J 109.7 . . ?
O3 C14 H01M 109.7 . . ?
C13 C14 H01M 109.7 . . ?
H01J C14 H01M 108.2 . . ?
O3 C15 C16 111.3(3) . . ?
O3 C15 H02I 109.4 . . ?
C16 C15 H02I 109.4 . . ?
O3 C15 H02J 109.4 . . ?
C16 C15 H02J 109.4 . . ?
H02I C15 H02J 108.0 . . ?
O4 C16 C15 112.7(3) . . ?
O4 C16 H02T 109.1 . . ?
C15 C16 H02T 109.1 . . ?
O4 C16 H02U 109.1 . . ?
C15 C16 H02U 109.1 . . ?
H02T C16 H02U 107.8 . . ?
O4 C17 C18 125.0(3) . . ?
O4 C17 C26 115.6(3) . . ?
C18 C17 C26 119.4(3) . . ?
C17 C18 C19 120.2(3) . . ?
C17 C18 H18 119.9 . . ?
C19 C18 H18 119.9 . . ?
O5 C19 C27 124.9(3) . . ?
O5 C19 C18 113.7(3) . . ?
C27 C19 C18 121.5(3) . . ?
C26 C28 C27 123.2(3) . . ?
C26 C28 N2 118.7(3) . . ?
C27 C28 N2 118.1(3) . . ?
O5 C20 C21 106.4(3) . . ?
O5 C20 H03C 110.5 . . ?
C21 C20 H03C 110.5 . . ?
O5 C20 H03D 110.5 . . ?
C21 C20 H03D 110.5 . . ?
H03C C20 H03D 108.6 . . ?
O6B C21 C20 121.9(11) . . ?
O6A C21 C20 107.2(4) . . ?
O6A C21 H21A 110.3 . . ?
C20 C21 H21A 110.3 . . ?
O6A C21 H22A 110.3 . . ?
C20 C21 H22A 110.3 . . ?
H21A C21 H22A 108.5 . . ?
O6B C21 H21B 106.9 . . ?
C20 C21 H21B 106.9 . . ?
O6B C21 H22B 106.9 . . ?
C20 C21 H22B 106.9 . . ?
H21B C21 H22B 106.7 . . ?
C32 C023 C31 120.3(3) . . ?
C32 C023 H023 119.8 . . ?
C31 C023 H023 119.8 . . ?
O7B C23 C22 118.9(6) . . ?
O7A C23 C22 111.3(3) . . ?
O7A C23 H25A 109.4 . . ?
C22 C23 H25A 109.4 . . ?
O7A C23 H26A 109.4 . . ?
C22 C23 H26A 109.4 . . ?
H25A C23 H26A 108.0 . . ?
O7B C23 H25B 107.6 . . ?
C22 C23 H25B 107.6 . . ?
O7B C23 H26B 107.6 . . ?
C22 C23 H26B 107.6 . . ?
H25B C23 H26B 107.0 . . ?
O6A C22 C23 110.6(4) . . ?
C23 C22 O6B 125.2(8) . . ?
O6A C22 H23A 109.5 . . ?
C23 C22 H23A 109.5 . . ?
O6A C22 H24A 109.5 . . ?
C23 C22 H24A 109.5 . . ?
H23A C22 H24A 108.1 . . ?
C23 C22 H23B 106.0 . . ?
O6B C22 H23B 106.0 . . ?
C23 C22 H24B 106.0 . . ?
O6B C22 H24B 106.0 . . ?
H23B C22 H24B 106.3 . . ?
O9 C29 N2 121.0(3) . . ?
O9 C29 C30 122.5(3) . . ?
N2 C29 C30 116.5(3) . . ?
O7A C24 C25 114.3(3) . . ?
C25 C24 O7B 115.8(4) . . ?
O7A C24 H27A 108.7 . . ?
C25 C24 H27A 108.7 . . ?
O7A C24 H28A 108.7 . . ?
C25 C24 H28A 108.7 . . ?
H27A C24 H28A 107.6 . . ?
C25 C24 H27B 108.3 . . ?
O7B C24 H27B 108.3 . . ?
C25 C24 H28B 108.3 . . ?
O7B C24 H28B 108.3 . . ?
H27B C24 H28B 107.4 . . ?
O8 C25 C24 106.8(3) . . ?
O8 C25 H02E 110.4 . . ?
C24 C25 H02E 110.4 . . ?
O8 C25 H02F 110.4 . . ?
C24 C25 H02F 110.4 . . ?
H02E C25 H02F 108.6 . . ?
C28 C26 C17 118.7(3) . . ?
C28 C26 H26 120.6 . . ?
C17 C26 H26 120.6 . . ?
C19 C27 C28 117.0(3) . . ?
C19 C27 H27 121.5 . . ?
C28 C27 H27 121.5 . . ?
O1 C11 C12 105.7(3) . . ?
O1 C11 H02K 110.6 . . ?
C12 C11 H02K 110.6 . . ?
O1 C11 H02L 110.6 . . ?
C12 C11 H02L 110.6 . . ?
H02K C11 H02L 108.7 . . ?
C40 C39 C45 120.2(3) . . ?
C40 C39 C38 120.1(3) . . ?
C45 C39 C38 119.7(3) . . ?
O11 C38 N3 120.6(3) . . ?
O11 C38 C39 123.2(3) . . ?
N3 C38 C39 116.2(3) . . ?
C31 C30 C44 120.0(3) . . ?
C31 C30 C29 119.9(3) . . ?
C44 C30 C29 120.1(3) . . ?
O10 C33 N3 121.0(3) . . ?
O10 C33 C32 121.9(3) . . ?
N3 C33 C32 117.1(3) . . ?
C023 C32 C45 120.7(3) . . ?
C023 C32 C33 120.2(3) . . ?
C45 C32 C33 119.1(3) . . ?
C30 C31 C023 120.5(3) . . ?
C30 C31 H31 119.8 . . ?
C023 C31 H31 119.8 . . ?
N3 C34 C35 114.1(3) . . ?
N3 C34 H03K 108.7 . . ?
C35 C34 H03K 108.7 . . ?
N3 C34 H03L 108.7 . . ?
C35 C34 H03L 108.7 . . ?
H03K C34 H03L 107.6 . . ?
C37 C36 C35 112.7(4) . . ?
C37 C36 H03W 109.1 . . ?
C35 C36 H03W 109.1 . . ?
C37 C36 H03X 109.1 . . ?
C35 C36 H03X 109.1 . . ?
H03W C36 H03X 107.8 . . ?
C34 C35 C36 111.5(3) . . ?
C34 C35 H03U 109.3 . . ?
C36 C35 H03U 109.3 . . ?
C34 C35 H03V 109.3 . . ?
C36 C35 H03V 109.3 . . ?
H03U C35 H03V 108.0 . . ?
C36 C37 H03Y 109.5 . . ?
C36 C37 H03Z 109.5 . . ?
H03Y C37 H03Z 109.5 . . ?
C36 C37 H01U 109.5 . . ?
H03Y C37 H01U 109.5 . . ?
H03Z C37 H01U 109.5 . . ?
C39 C40 C41 120.5(3) . . ?
C39 C40 H40 119.8 . . ?
C41 C40 H40 119.8 . . ?
C42 C41 C40 120.5(3) . . ?
C42 C41 H41 119.8 . . ?
C40 C41 H41 119.8 . . ?
C41 C42 C44 120.0(3) . . ?
C41 C42 C43 119.8(3) . . ?
C44 C42 C43 120.1(3) . . ?
O12 C43 N2 120.6(3) . . ?
O12 C43 C42 122.9(3) . . ?
N2 C43 C42 116.4(3) . . ?
C42 C44 C45 119.3(3) . . ?
C42 C44 C30 121.2(3) . . ?
C45 C44 C30 119.5(3) . . ?
C39 C45 C32 121.6(3) . . ?
C39 C45 C44 119.5(3) . . ?
C32 C45 C44 118.9(3) . . ?
O108 C100 C101 125.9(3) . . ?
O108 C100 C109 114.4(3) . . ?
C101 C100 C109 119.8(3) . . ?
C100 C101 C102 120.8(3) . . ?
C100 C101 H104 119.6 . . ?
C102 C101 H104 119.6 . . ?
C109 O101 C110 116.7(2) . . ?
C101 C102 C103 121.7(3) . . ?
C101 C102 C107 119.6(3) . . ?
C103 C102 C107 118.6(3) . . ?
C111 O102 C112 115.3(3) . . ?
C128 N102 C143 124.9(3) . . ?
C128 N102 C127 117.8(2) . . ?
C143 N102 C127 116.9(2) . . ?
C104 C103 C102 120.8(3) . . ?
C104 C103 H02D 119.6 . . ?
C102 C103 H02D 119.6 . . ?
C114 O103 C113 116.2(3) . . ?
C138 N103 C133 125.3(3) . . ?
C138 N103 C134 116.8(3) . . ?
C133 N103 C134 117.9(3) . . ?
C103 C104 C105 120.6(3) . . ?
C103 C104 H02X 119.7 . . ?
C105 C104 H02X 119.7 . . ?
C116 O104 C115 117.6(2) . . ?
C106 C105 C104 119.8(3) . . ?
C106 C105 H02Z 120.1 . . ?
C104 C105 H02Z 120.1 . . ?
C118 O105 C119 115.3(2) . . ?
C105 C106 C107 120.9(3) . . ?
C105 C106 H102 119.6 . . ?
C107 C106 H102 119.6 . . ?
C121 O106 C120 113.2(3) . . ?
C106 C107 C102 119.3(3) . . ?
C106 C107 C108 122.0(3) . . ?
C102 C107 C108 118.7(3) . . ?
C123 O107 C122 112.6(3) . . ?
C109 C108 C107 120.6(3) . . ?
C109 C108 H101 119.7 . . ?
C107 C108 H101 119.7 . . ?
C100 O108 C124 116.3(2) . . ?
O101 C109 C108 125.4(3) . . ?
O101 C109 C100 114.1(3) . . ?
C108 C109 C100 120.4(3) . . ?
O101 C110 C111 107.4(3) . . ?
O101 C110 H01A 110.2 . . ?
C111 C110 H01A 110.2 . . ?
O101 C110 H01B 110.2 . . ?
C111 C110 H01B 110.2 . . ?
H01A C110 H01B 108.5 . . ?
O102 C111 C110 114.0(3) . . ?
O102 C111 H017 108.8 . . ?
C110 C111 H017 108.8 . . ?
O102 C111 H018 108.8 . . ?
C110 C111 H018 108.8 . . ?
H017 C111 H018 107.6 . . ?
O102 C112 C113 108.5(3) . . ?
O102 C112 H02O 110.0 . . ?
C113 C112 H02O 110.0 . . ?
O102 C112 H02P 110.0 . . ?
C113 C112 H02P 110.0 . . ?
H02O C112 H02P 108.4 . . ?
O103 C113 C112 106.6(3) . . ?
O103 C113 H02M 110.4 . . ?
C112 C113 H02M 110.4 . . ?
O103 C113 H02N 110.4 . . ?
C112 C113 H02N 110.4 . . ?
H02M C113 H02N 108.6 . . ?
O103 C114 C115 112.6(3) . . ?
O103 C114 H013 109.1 . . ?
C115 C114 H013 109.1 . . ?
O103 C114 H014 109.1 . . ?
C115 C114 H014 109.1 . . ?
H013 C114 H014 107.8 . . ?
O104 C115 C114 106.5(3) . . ?
O104 C115 H02G 110.4 . . ?
C114 C115 H02G 110.4 . . ?
O104 C115 H02H 110.4 . . ?
C114 C115 H02H 110.4 . . ?
H02G C115 H02H 108.6 . . ?
O104 C116 C126 123.9(3) . . ?
O104 C116 C117 114.7(3) . . ?
C126 C116 C117 121.3(3) . . ?
C118 C117 C116 119.7(3) . . ?
C118 C117 H11 120.2 . . ?
C116 C117 H11 120.2 . . ?
O105 C118 C117 122.6(3) . . ?
O105 C118 C125 116.6(3) . . ?
C117 C118 C125 120.7(3) . . ?
O105 C119 C120 107.4(3) . . ?
O105 C119 H02A 110.2 . . ?
C120 C119 H02A 110.2 . . ?
O105 C119 H02B 110.2 . . ?
C120 C119 H02B 110.2 . . ?
H02A C119 H02B 108.5 . . ?
O106 C120 C119 110.6(3) . . ?
O106 C120 H02Q 109.5 . . ?
C119 C120 H02Q 109.5 . . ?
O106 C120 H02R 109.5 . . ?
C119 C120 H02R 109.5 . . ?
H02Q C120 H02R 108.1 . . ?
O106 C121 C122 109.3(3) . . ?
O106 C121 H03A 109.8 . . ?
C122 C121 H03A 109.8 . . ?
O106 C121 H03B 109.8 . . ?
C122 C121 H03B 109.8 . . ?
H03A C121 H03B 108.3 . . ?
O107 C122 C121 107.6(3) . . ?
O107 C122 H03I 110.2 . . ?
C121 C122 H03I 110.2 . . ?
O107 C122 H03J 110.2 . . ?
C121 C122 H03J 110.2 . . ?
H03I C122 H03J 108.5 . . ?
O107 C123 C124 113.7(3) . . ?
O107 C123 H015 108.8 . . ?
C124 C123 H015 108.8 . . ?
O107 C123 H016 108.8 . . ?
C124 C123 H016 108.8 . . ?
H015 C123 H016 107.7 . . ?
O108 C124 C123 107.5(3) . . ?
O108 C124 H01C 110.2 . . ?
C123 C124 H01C 110.2 . . ?
O108 C124 H01D 110.2 . . ?
C123 C124 H01D 110.2 . . ?
H01C C124 H01D 108.5 . . ?
C127 C125 C118 117.6(3) . . ?
C127 C125 H121 121.2 . . ?
C118 C125 H121 121.2 . . ?
C116 C126 C127 117.2(3) . . ?
C116 C126 H122 121.4 . . ?
C127 C126 H122 121.4 . . ?
C125 C127 C126 123.3(3) . . ?
C125 C127 N102 119.9(3) . . ?
C126 C127 N102 116.8(3) . . ?
O109 C128 N102 120.7(3) . . ?
O109 C128 C129 122.4(3) . . ?
N102 C128 C129 116.9(3) . . ?
C130 C129 C144 119.3(3) . . ?
C130 C129 C128 120.5(3) . . ?
C144 C129 C128 120.1(3) . . ?
C129 C130 C131 121.0(3) . . ?
C129 C130 H134 119.5 . . ?
C131 C130 H134 119.5 . . ?
C132 C131 C130 120.3(3) . . ?
C132 C131 H133 119.8 . . ?
C130 C131 H133 119.8 . . ?
C131 C132 C145 120.1(3) . . ?
C131 C132 C133 120.1(3) . . ?
C145 C132 C133 119.8(3) . . ?
O110 C133 N103 120.3(3) . . ?
O110 C133 C132 122.7(3) . . ?
N103 C133 C132 116.9(3) . . ?
N103 C134 C135 113.6(3) . . ?
N103 C134 H03G 108.8 . . ?
C135 C134 H03G 108.8 . . ?
N103 C134 H03H 108.8 . . ?
C135 C134 H03H 108.8 . . ?
H03G C134 H03H 107.7 . . ?
C134 C135 C136 110.7(3) . . ?
C134 C135 H03M 109.5 . . ?
C136 C135 H03M 109.5 . . ?
C134 C135 H03N 109.5 . . ?
C136 C135 H03N 109.5 . . ?
H03M C135 H03N 108.1 . . ?
C137 C136 C135 114.3(3) . . ?
C137 C136 H03O 108.7 . . ?
C135 C136 H03O 108.7 . . ?
C137 C136 H03P 108.7 . . ?
C135 C136 H03P 108.7 . . ?
H03O C136 H03P 107.6 . . ?
C136 C137 H01O 109.5 . . ?
C136 C137 H01P 109.5 . . ?
H01O C137 H01P 109.5 . . ?
C136 C137 H01T 109.5 . . ?
H01O C137 H01T 109.5 . . ?
H01P C137 H01T 109.5 . . ?
O111 C138 N103 120.9(3) . . ?
O111 C138 C139 122.1(3) . . ?
N103 C138 C139 117.0(3) . . ?
C140 C139 C145 120.5(3) . . ?
C140 C139 C138 119.7(3) . . ?
C145 C139 C138 119.8(3) . . ?
C139 C140 C141 120.0(3) . . ?
C139 C140 H02C 120.0 . . ?
C141 C140 H02C 120.0 . . ?
C142 C141 C140 120.3(3) . . ?
C142 C141 H02S 119.9 . . ?
C140 C141 H02S 119.9 . . ?
C141 C142 C144 120.3(3) . . ?
C141 C142 C143 119.4(3) . . ?
C144 C142 C143 120.3(3) . . ?
O112 C143 N102 120.7(3) . . ?
O112 C143 C142 122.6(3) . . ?
N102 C143 C142 116.7(3) . . ?
C145 C144 C142 119.5(3) . . ?
C145 C144 C129 119.7(3) . . ?
C142 C144 C129 120.8(3) . . ?
C144 C145 C132 119.5(3) . . ?
C144 C145 C139 119.4(3) . . ?
C132 C145 C139 121.1(3) . . ?
C22 O6A C21 112.0(4) . . ?
C21 O6B C22 115.6(14) . . ?
C24 O7A C23 119.5(3) . . ?
C23 O7B C24 108.0(9) . . ?

loop_
_geom_bond_atom_site_label_1
_geom_bond_atom_site_label_2
_geom_bond_distance
_geom_bond_site_symmetry_2
_geom_bond_publ_flag
O1 C10 1.368(4) . ?
O1 C11 1.425(4) . ?
C1 C2 1.358(5) . ?
C1 O8 1.368(4) . ?
C1 C10 1.432(4) . ?
N2 C43 1.405(4) . ?
N2 C29 1.407(4) . ?
N2 C28 1.458(4) . ?
O2 C13 1.422(4) . ?
O2 C12 1.423(4) . ?
C2 C3 1.419(5) . ?
C2 H2 0.9500 . ?
O3 C14 1.414(4) . ?
O3 C15 1.423(4) . ?
N3 C33 1.387(4) . ?
N3 C38 1.402(4) . ?
N3 C34 1.476(4) . ?
C3 C4 1.414(5) . ?
C3 C8 1.415(4) . ?
O4 C17 1.363(4) . ?
O4 C16 1.442(4) . ?
C4 C5 1.364(5) . ?
C4 H01G 0.9500 . ?
O5 C19 1.369(4) . ?
O5 C20 1.429(4) . ?
C5 C6 1.402(5) . ?
C5 H02Y 0.9500 . ?
C6 C7 1.363(5) . ?
C6 H010 0.9500 . ?
O10 C33 1.219(4) . ?
C7 C8 1.423(5) . ?
C7 H7 0.9500 . ?
O8 C25 1.441(4) . ?
C8 C9 1.421(5) . ?
O9 C29 1.210(4) . ?
C9 C10 1.365(4) . ?
C9 H9 0.9500 . ?
O12 C43 1.207(4) . ?
C12 C11 1.518(5) . ?
C12 H01H 0.9900 . ?
C12 H01I 0.9900 . ?
C13 C14 1.501(5) . ?
C13 H03E 0.9900 . ?
C13 H03F 0.9900 . ?
C14 H01J 0.9900 . ?
C14 H01M 0.9900 . ?
C15 C16 1.528(5) . ?
C15 H02I 0.9900 . ?
C15 H02J 0.9900 . ?
C16 H02T 0.9900 . ?
C16 H02U 0.9900 . ?
C17 C18 1.384(4) . ?
C17 C26 1.407(4) . ?
C18 C19 1.392(5) . ?
C18 H18 0.9500 . ?
C19 C27 1.387(4) . ?
C28 C26 1.373(5) . ?
C28 C27 1.393(4) . ?
C20 C21 1.510(5) . ?
C20 H03C 0.9900 . ?
C20 H03D 0.9900 . ?
C21 O6B 1.187(15) . ?
C21 O6A 1.471(8) . ?
C21 H21A 0.9900 . ?
C21 H22A 0.9900 . ?
C21 H21B 0.9900 . ?
C21 H22B 0.9900 . ?
C023 C32 1.371(5) . ?
C023 C31 1.400(5) . ?
C023 H023 0.9500 . ?
C23 O7B 1.272(10) . ?
C23 O7A 1.416(5) . ?
C23 C22 1.455(6) . ?
C23 H25A 0.9900 . ?
C23 H26A 0.9900 . ?
C23 H25B 0.9900 . ?
C23 H26B 0.9900 . ?
C22 O6A 1.394(5) . ?
C22 O6B 1.61(2) . ?
C22 H23A 0.9900 . ?
C22 H24A 0.9900 . ?
C22 H23B 0.9900 . ?
C22 H24B 0.9900 . ?
C29 C30 1.481(4) . ?
C24 O7A 1.385(5) . ?
C24 C25 1.507(5) . ?
C24 O7B 1.703(14) . ?
C24 H27A 0.9900 . ?
C24 H28A 0.9900 . ?
C24 H27B 0.9900 . ?
C24 H28B 0.9900 . ?
C25 H02E 0.9900 . ?
C25 H02F 0.9900 . ?
C26 H26 0.9500 . ?
C27 H27 0.9500 . ?
C11 H02K 0.9900 . ?
C11 H02L 0.9900 . ?
O11 C38 1.212(4) . ?
C39 C40 1.372(4) . ?
C39 C45 1.407(4) . ?
C39 C38 1.482(4) . ?
C30 C31 1.378(4) . ?
C30 C44 1.414(4) . ?
C33 C32 1.486(4) . ?
C32 C45 1.411(4) . ?
C31 H31 0.9500 . ?
C34 C35 1.502(5) . ?
C34 H03K 0.9900 . ?
C34 H03L 0.9900 . ?
C36 C37 1.507(6) . ?
C36 C35 1.516(5) . ?
C36 H03W 0.9900 . ?
C36 H03X 0.9900 . ?
C35 H03U 0.9900 . ?
C35 H03V 0.9900 . ?
C37 H03Y 0.9800 . ?
C37 H03Z 0.9800 . ?
C37 H01U 0.9800 . ?
C40 C41 1.404(4) . ?
C40 H40 0.9500 . ?
C41 C42 1.375(4) . ?
C41 H41 0.9500 . ?
C42 C44 1.412(4) . ?
C42 C43 1.485(4) . ?
C44 C45 1.413(4) . ?
C100 O108 1.367(4) . ?
C100 C101 1.367(4) . ?
C100 C109 1.433(4) . ?
C101 C102 1.413(5) . ?
C101 H104 0.9500 . ?
O101 C109 1.364(4) . ?
O101 C110 1.436(4) . ?
C102 C103 1.416(4) . ?
C102 C107 1.420(4) . ?
O102 C111 1.410(4) . ?
O102 C112 1.424(4) . ?
N102 C128 1.399(4) . ?
N102 C143 1.404(4) . ?
N102 C127 1.463(4) . ?
C103 C104 1.367(5) . ?
C103 H02D 0.9500 . ?
O103 C114 1.415(4) . ?
O103 C113 1.416(4) . ?
N103 C138 1.390(5) . ?
N103 C133 1.398(5) . ?
N103 C134 1.476(4) . ?
C104 C105 1.412(5) . ?
C104 H02X 0.9500 . ?
O104 C116 1.364(4) . ?
O104 C115 1.436(4) . ?
C105 C106 1.370(5) . ?
C105 H02Z 0.9500 . ?
O105 C118 1.372(4) . ?
O105 C119 1.448(4) . ?
C106 C107 1.411(5) . ?
C106 H102 0.9500 . ?
O106 C121 1.405(4) . ?
O106 C120 1.414(4) . ?
C107 C108 1.424(4) . ?
O107 C123 1.400(4) . ?
O107 C122 1.436(4) . ?
C108 C109 1.365(4) . ?
C108 H101 0.9500 . ?
O108 C124 1.434(4) . ?
O109 C128 1.217(4) . ?
C110 C111 1.502(4) . ?
C110 H01A 0.9900 . ?
C110 H01B 0.9900 . ?
O110 C133 1.214(4) . ?
C111 H017 0.9900 . ?
C111 H018 0.9900 . ?
O111 C138 1.215(4) . ?
C112 C113 1.508(5) . ?
C112 H02O 0.9900 . ?
C112 H02P 0.9900 . ?
O112 C143 1.208(4) . ?
C113 H02M 0.9900 . ?
C113 H02N 0.9900 . ?
C114 C115 1.507(5) . ?
C114 H013 0.9900 . ?
C114 H014 0.9900 . ?
C115 H02G 0.9900 . ?
C115 H02H 0.9900 . ?
C116 C126 1.387(4) . ?
C116 C117 1.390(4) . ?
C117 C118 1.380(5) . ?
C117 H11 0.9500 . ?
C118 C125 1.400(4) . ?
C119 C120 1.510(5) . ?
C119 H02A 0.9900 . ?
C119 H02B 0.9900 . ?
C120 H02Q 0.9900 . ?
C120 H02R 0.9900 . ?
C121 C122 1.511(5) . ?
C121 H03A 0.9900 . ?
C121 H03B 0.9900 . ?
C122 H03I 0.9900 . ?
C122 H03J 0.9900 . ?
C123 C124 1.506(5) . ?
C123 H015 0.9900 . ?
C123 H016 0.9900 . ?
C124 H01C 0.9900 . ?
C124 H01D 0.9900 . ?
C125 C127 1.380(4) . ?
C125 H121 0.9500 . ?
C126 C127 1.391(4) . ?
C126 H122 0.9500 . ?
C128 C129 1.479(4) . ?
C129 C130 1.377(4) . ?
C129 C144 1.414(4) . ?
C130 C131 1.403(4) . ?
C130 H134 0.9500 . ?
C131 C132 1.370(5) . ?
C131 H133 0.9500 . ?
C132 C145 1.411(4) . ?
C132 C133 1.483(4) . ?
C134 C135 1.508(5) . ?
C134 H03G 0.9900 . ?
C134 H03H 0.9900 . ?
C135 C136 1.536(5) . ?
C135 H03M 0.9900 . ?
C135 H03N 0.9900 . ?
C136 C137 1.512(5) . ?
C136 H03O 0.9900 . ?
C136 H03P 0.9900 . ?
C137 H01O 0.9800 . ?
C137 H01P 0.9800 . ?
C137 H01T 0.9800 . ?
C138 C139 1.483(4) . ?
C139 C140 1.373(5) . ?
C139 C145 1.413(4) . ?
C140 C141 1.410(5) . ?
C140 H02C 0.9500 . ?
C141 C142 1.380(4) . ?
C141 H02S 0.9500 . ?
C142 C144 1.407(4) . ?
C142 C143 1.480(4) . ?
C144 C145 1.407(4) . ?
